data_2209486
loop_
_publ_author_name
'Arslan, Mustafa'
'Asker, Erol'
'Masnovi, John'
'Baker, Ronald J.'

_publ_section_title
;
 10,10'-Dinitro-10,10'-(butane-1,4-diyl)dianthracen-9(10<i>H</i>)-one
;
_journal_coeditor_code ER2009
_journal_issue 7
_journal_name_full 'Acta Crystallographica Section E'
_journal_page_first o2819
_journal_page_last o2821
_journal_paper_doi 10.1107/S160053680602157X
_journal_volume 62
_journal_year 2006
_chemical_formula_iupac 'C32 H24 N2 O6'
_chemical_formula_moiety 'C32 H24 N2 O6'
_chemical_formula_sum 'C32 H24 N2 O6'
_chemical_formula_weight 532.53
_chemical_name_common 10,10'-Dinitro-10,10'-(butane-1,4-diyl)di-10H-anthracen-9-one
_chemical_name_systematic
;
10,10'-Dinitro-10,10'-(butane-1,4-diyl)dianthracen-9(10H)-one
;
_space_group_IT_number 14
_symmetry_cell_setting monoclinic
_symmetry_space_group_name_Hall '-P 2ybc'
_symmetry_space_group_name_H-M 'P 1 21/c 1'
_atom_sites_solution_hydrogens geom
_atom_sites_solution_primary direct
_atom_sites_solution_secondary difmap
_audit_creation_method 'WinGX routine CIF_UPDATE'
_cell_angle_alpha 90
_cell_angle_beta 97.728(9)
_cell_angle_gamma 90
_cell_formula_units_Z 2
_cell_length_a 11.3160(10)
_cell_length_b 8.3300(10)
_cell_length_c 13.880(2)
_cell_measurement_reflns_used 25
_cell_measurement_temperature 295(2)
_cell_measurement_theta_max 25.0
_cell_measurement_theta_min 20.0
_cell_volume 1296.5(3)
_computing_cell_refinement 'CAD-4/PC Software'
_computing_data_collection 'CAD-4/PC Software (Enraf-Nonius, 1993)'
_computing_data_reduction 'DATRD2 in NRCVAX (Gabe <i>et al.</i>,  1989)'
_computing_molecular_graphics 'ORTEP-3 for Windows (Farrugia, 1997) and PLATON (Spek, 2003)'
_computing_publication_material 'WinGX (Farrugia, 1999)'
_computing_structure_refinement 'SHELXL97 (Sheldrick, 1997)'
_computing_structure_solution 'SIR92 (Altomare <i>et al.</i>,  1993)'
_diffrn_measured_fraction_theta_full 1.00
_diffrn_measured_fraction_theta_max 1.00
_diffrn_measurement_device 'Enraf-Nonius CAD-4'
_diffrn_measurement_method \w
_diffrn_radiation_monochromator graphite
_diffrn_radiation_source 'fine-focus sealed tube'
_diffrn_radiation_type MoK\a
_diffrn_radiation_wavelength 0.71073
_diffrn_reflns_av_R_equivalents 0.000
_diffrn_reflns_limit_h_max 13
_diffrn_reflns_limit_h_min -13
_diffrn_reflns_limit_k_max 9
_diffrn_reflns_limit_k_min 0
_diffrn_reflns_limit_l_max 16
_diffrn_reflns_limit_l_min 0
_diffrn_reflns_number 2296
_diffrn_reflns_theta_full 25.0
_diffrn_reflns_theta_max 25.0
_diffrn_reflns_theta_min 2.9
_diffrn_standards_decay_% 0.5
_diffrn_standards_interval_time 120
_diffrn_standards_number 3
_exptl_absorpt_coefficient_mu 0.095
_exptl_absorpt_correction_type none
_exptl_crystal_colour 'pale yellow'
_exptl_crystal_density_diffrn 1.364
_exptl_crystal_density_method 'not measured'
_exptl_crystal_description cube
_exptl_crystal_F_000 556
_exptl_crystal_size_max 0.34
_exptl_crystal_size_mid 0.34
_exptl_crystal_size_min 0.34
_refine_diff_density_max 0.19
_refine_diff_density_min -0.14
_refine_ls_extinction_method none
_refine_ls_goodness_of_fit_ref 1.01
_refine_ls_hydrogen_treatment constr
_refine_ls_matrix_type full
_refine_ls_number_parameters 181
_refine_ls_number_reflns 2296
_refine_ls_number_restraints 0
_refine_ls_restrained_S_all 1.01
_refine_ls_R_factor_all 0.072
_refine_ls_R_factor_gt 0.042
_refine_ls_shift/su_max 0.006
_refine_ls_shift/su_mean 0.001
_refine_ls_structure_factor_coef Fsqd
_refine_ls_weighting_details 'calc w=1/[\s^2^(Fo^2^)+(0.0433P)^2^+0.4238P] where P=(Fo^2^+2Fc^2^)/3'
_refine_ls_weighting_scheme calc
_refine_ls_wR_factor_gt 0.096
_refine_ls_wR_factor_ref 0.110
_reflns_number_gt 1638
_reflns_number_total 2296
_reflns_threshold_expression I>2\s(I)
_cod_data_source_file er2009.cif
_cod_data_source_block I
_cod_original_cell_volume 1296.6(2)
_cod_original_sg_symbol_H-M 'P 21/c'
_cod_database_code 2209486
_cod_database_fobs_code 2209486

loop_
_symmetry_equiv_pos_as_xyz
'x, y, z'
'-x, y+1/2, -z+1/2'
'-x, -y, -z'
'x, -y-1/2, z-1/2'

loop_
_atom_site_type_symbol
_atom_site_label
_atom_site_fract_x
_atom_site_fract_y
_atom_site_fract_z
_atom_site_U_iso_or_equiv
_atom_site_adp_type
_atom_site_calc_flag
_atom_site_refinement_flags
_atom_site_occupancy
O O1 0.06637(16) 0.2101(2) 0.80619(12) 0.0858(6) Uani d . 1
O O2 0.24334(15) 0.2982(2) 0.82085(12) 0.0854(6) Uani d . 1
O O9 0.48438(13) 0.2286(2) 0.54283(13) 0.0796(5) Uani d . 1
N N 0.15881(15) 0.2324(2) 0.77504(12) 0.0497(4) Uani d . 1
C C1 0.4565(2) -0.0539(3) 0.64346(17) 0.0651(7) Uani d . 1
H H1 0.524 -0.0432 0.6125 0.078 Uiso calc R 1
C C2 0.4420(2) -0.1881(3) 0.69632(18) 0.0765(8) Uani d . 1
H H2 0.4988 -0.2693 0.7003 0.092 Uiso calc R 1
C C3 0.3432(2) -0.2045(3) 0.74425(18) 0.0772(7) Uani d . 1
H H3 0.3345 -0.2957 0.7814 0.093 Uiso calc R 1
C C4 0.2574(2) -0.0851(3) 0.73693(16) 0.0625(6) Uani d . 1
H H4 0.191 -0.0962 0.7692 0.075 Uiso calc R 1
C C4A 0.27012(16) 0.0511(2) 0.68162(13) 0.0453(5) Uani d . 1
C C5 0.12032(18) 0.4543(2) 0.61030(15) 0.0527(5) Uani d . 1
H H5 0.0521 0.4466 0.6406 0.063 Uiso calc R 1
C C6 0.1405(2) 0.5918(3) 0.56053(17) 0.0638(6) Uani d . 1
H H6 0.0869 0.6767 0.5584 0.077 Uiso calc R 1
C C7 0.2398(2) 0.6041(3) 0.51388(18) 0.0680(6) Uani d . 1
H H7 0.2528 0.6965 0.4792 0.082 Uiso calc R 1
C C8 0.3192(2) 0.4805(3) 0.51862(16) 0.0606(6) Uani d . 1
H H8 0.3862 0.4892 0.4869 0.073 Uiso calc R 1
C C8A 0.30146(16) 0.3405(2) 0.57054(13) 0.0462(5) Uani d . 1
C C9 0.39230(17) 0.2126(3) 0.57908(14) 0.0533(5) Uani d . 1
C C9A 0.37151(16) 0.0677(3) 0.63519(14) 0.0491(5) Uani d . 1
C C10 0.17176(15) 0.1757(2) 0.66974(12) 0.0396(4) Uani d . 1
C C10A 0.19957(15) 0.3267(2) 0.61629(13) 0.0410(4) Uani d . 1
C C11 0.05311(15) 0.1013(2) 0.62416(13) 0.0400(4) Uani d . 1
H H11A 0.0326 0.0137 0.6649 0.048 Uiso calc R 1
H H11B -0.0093 0.1815 0.6219 0.048 Uiso calc R 1
C C12 0.05872(15) 0.0383(2) 0.52187(13) 0.0390(4) Uani d . 1
H H12A 0.0775 0.1263 0.4807 0.047 Uiso calc R 1
H H12B 0.1221 -0.0404 0.5239 0.047 Uiso calc R 1

loop_
_atom_site_aniso_label
_atom_site_aniso_U_11
_atom_site_aniso_U_22
_atom_site_aniso_U_33
_atom_site_aniso_U_12
_atom_site_aniso_U_13
_atom_site_aniso_U_23
O1 0.0850(11) 0.1129(15) 0.0679(11) -0.0351(11) 0.0415(9) -0.0332(10)
O2 0.0731(10) 0.1266(16) 0.0552(10) -0.0290(11) 0.0034(8) -0.0340(10)
O9 0.0569(9) 0.0998(14) 0.0895(12) -0.0023(9) 0.0371(9) -0.0094(10)
N 0.0560(10) 0.0528(10) 0.0418(9) -0.0053(9) 0.0121(8) -0.0062(8)
C1 0.0556(13) 0.0794(18) 0.0580(14) 0.0161(12) -0.0012(11) -0.0133(13)
C2 0.0743(16) 0.0843(19) 0.0658(16) 0.0334(15) -0.0084(13) -0.0078(14)
C3 0.0932(19) 0.0674(16) 0.0646(16) 0.0196(15) -0.0131(14) 0.0141(13)
C4 0.0671(14) 0.0652(15) 0.0534(13) 0.0090(12) 0.0014(11) 0.0092(11)
C4A 0.0460(11) 0.0504(12) 0.0368(10) 0.0022(9) -0.0044(8) -0.0042(9)
C5 0.0514(11) 0.0470(12) 0.0613(13) -0.0030(10) 0.0131(10) 0.0013(10)
C6 0.0679(14) 0.0457(12) 0.0784(16) -0.0021(11) 0.0115(12) 0.0056(12)
C7 0.0811(16) 0.0517(14) 0.0713(15) -0.0133(13) 0.0106(13) 0.0093(12)
C8 0.0592(13) 0.0677(15) 0.0576(13) -0.0211(12) 0.0176(11) -0.0002(11)
C8A 0.0433(10) 0.0541(12) 0.0413(10) -0.0094(9) 0.0065(8) -0.0076(9)
C9 0.0456(11) 0.0684(15) 0.0472(11) -0.0070(10) 0.0102(9) -0.0149(10)
C9A 0.0414(10) 0.0602(13) 0.0437(11) 0.0062(10) -0.0016(9) -0.0145(10)
C10 0.0389(9) 0.0444(11) 0.0357(9) -0.0028(8) 0.0061(8) -0.0051(8)
C10A 0.0400(9) 0.0423(11) 0.0404(10) -0.0080(8) 0.0041(8) -0.0054(8)
C11 0.0391(9) 0.0381(10) 0.0431(10) -0.0036(8) 0.0072(8) 0.0017(8)
C12 0.0392(9) 0.0362(10) 0.0412(10) -0.0017(8) 0.0037(7) 0.0012(8)

loop_
_atom_type_symbol
_atom_type_description
_atom_type_scat_dispersion_real
_atom_type_scat_dispersion_imag
_atom_type_scat_source
C C 0.0033 0 'International Tables Vol C Tables 4.2.6.8 and 6.1.1.4'
H H 0 0 'International Tables Vol C Tables 4.2.6.8 and 6.1.1.4'
N N 0.0061 0 'International Tables Vol C Tables 4.2.6.8 and 6.1.1.4'
O O 0.0106 0 'International Tables Vol C Tables 4.2.6.8 and 6.1.1.4'

loop_
_geom_angle_atom_site_label_1
_geom_angle_atom_site_label_2
_geom_angle_atom_site_label_3
_geom_angle_site_symmetry_1
_geom_angle
_geom_angle_publ_flag
O1 N O2 . 123.27(17) y
O1 N C10 . 119.15(16) y
O2 N C10 . 117.58(15) y
C2 C1 C9A . 120.8(2) n
C2 C1 H1 . 119.6 n
C9A C1 H1 . 119.6 n
C1 C2 C3 . 120.3(2) n
C1 C2 H2 . 119.8 n
C3 C2 H2 . 119.8 n
C4 C3 C2 . 119.9(2) n
C4 C3 H3 . 120.1 n
C2 C3 H3 . 120.1 n
C3 C4 C4A . 120.3(2) n
C3 C4 H4 . 119.9 n
C4A C4 H4 . 119.9 n
C9A C4A C4 . 119.27(19) n
C9A C4A C10 . 121.27(18) n
C4 C4A C10 . 119.42(18) n
C10A C5 C6 . 121.3(2) n
C10A C5 H5 . 119.3 n
C6 C5 H5 . 119.3 n
C7 C6 C5 . 120.1(2) n
C7 C6 H6 . 120 n
C5 C6 H6 . 120 n
C8 C7 C6 . 119.8(2) n
C8 C7 H7 . 120.1 n
C6 C7 H7 . 120.1 n
C7 C8 C8A . 121.0(2) n
C7 C8 H8 . 119.5 n
C8A C8 H8 . 119.5 n
C10A C8A C8 . 119.2(2) n
C10A C8A C9 . 120.99(18) n
C8 C8A C9 . 119.77(18) n
O9 C9 C8A . 120.8(2) n
O9 C9 C9A . 120.8(2) n
C8A C9 C9A . 118.40(17) n
C4A C9A C1 . 119.5(2) n
C4A C9A C9 . 121.66(18) n
C1 C9A C9 . 118.87(19) n
C4A C10 C10A . 115.12(15) y
C4A C10 C11 . 110.91(15) n
C10A C10 C11 . 111.18(15) n
C4A C10 N . 105.39(14) y
C10A C10 N . 105.02(14) y
C11 C10 N . 108.71(13) n
C5 C10A C8A . 118.55(18) n
C5 C10A C10 . 119.39(16) n
C8A C10A C10 . 122.03(17) n
C12 C11 C10 . 112.29(14) n
C12 C11 H11A . 109.1 n
C10 C11 H11A . 109.1 n
C12 C11 H11B . 109.1 n
C10 C11 H11B . 109.1 n
H11A C11 H11B . 107.9 n
C12 C12 C11 3_556 111.84(18) n
C12 C12 H12A 3_556 109.2 n
C11 C12 H12A . 109.2 n
C12 C12 H12B 3_556 109.2 n
C11 C12 H12B . 109.2 n
H12A C12 H12B . 107.9 n

loop_
_geom_bond_atom_site_label_1
_geom_bond_atom_site_label_2
_geom_bond_site_symmetry_2
_geom_bond_distance
_geom_bond_publ_flag
O1 N . 1.199(2) y
O2 N . 1.207(2) y
O9 C9 . 1.224(2) y
N C10 . 1.562(2) y
C1 C2 . 1.359(4) n
C1 C9A . 1.390(3) n
C1 H1 . 0.93 n
C2 C3 . 1.382(4) n
C2 H2 . 0.93 n
C3 C4 . 1.384(3) n
C3 H3 . 0.93 n
C4 C4A . 1.388(3) n
C4 H4 . 0.93 n
C4A C9A . 1.396(3) n
C4A C10 . 1.515(3) n
C5 C10A . 1.386(3) n
C5 C6 . 1.372(3) n
C5 H5 . 0.93 n
C6 C7 . 1.375(3) n
C6 H6 . 0.93 n
C7 C8 . 1.362(3) n
C7 H7 . 0.93 n
C8 C8A . 1.400(3) n
C8 H8 . 0.93 n
C8A C10A . 1.394(2) n
C8A C9 . 1.474(3) n
C9 C9A . 1.473(3) n
C10 C10A . 1.515(3) n
C10 C11 . 1.536(2) n
C11 C12 . 1.523(2) n
C11 H11A . 0.97 n
C11 H11B . 0.97 n
C12 C12 3_556 1.525(3) n
C12 H12A . 0.97 n
C12 H12B . 0.97 n

loop_
_geom_hbond_atom_site_label_D
_geom_hbond_atom_site_label_H
_geom_hbond_atom_site_label_A
_geom_hbond_site_symmetry_A
_geom_hbond_distance_DH
_geom_hbond_distance_HA
_geom_hbond_distance_DA
_geom_hbond_angle_DHA
_geom_hbond_publ_flag
C1 H1 O9 3_656 0.93 2.64 3.118(3) 112 y

loop_
_geom_torsion_atom_site_label_1
_geom_torsion_atom_site_label_2
_geom_torsion_atom_site_label_3
_geom_torsion_atom_site_label_4
_geom_torsion_site_symmetry_4
_geom_torsion
_geom_torsion_publ_flag
C9A C1 C2 C3 . -1.2(4) n
C1 C2 C3 C4 . 1.2(4) n
C2 C3 C4 C4A . 0.0(4) n
C3 C4 C4A C9A . -1.3(3) n
C3 C4 C4A C10 . 176.42(19) n
C10A C5 C6 C7 . 1.1(3) n
C5 C6 C7 C8 . -1.1(4) n
C6 C7 C8 C8A . -0.1(3) n
C7 C8 C8A C10A . 1.3(3) n
C7 C8 C8A C9 . -176.5(2) n
C10A C8A C9 O9 . -176.35(19) n
C8 C8A C9 O9 . 1.4(3) n
C10A C8A C9 C9A . 1.5(3) n
C8 C8A C9 C9A . 179.29(18) n
C4 C4A C9A C1 . 1.4(3) n
C10 C4A C9A C1 . -176.31(17) n
C4 C4A C9A C9 . -177.30(18) n
C10 C4A C9A C9 . 5.0(3) n
C2 C1 C9A C4A . -0.2(3) n
C2 C1 C9A C9 . 178.6(2) n
O9 C9 C9A C4A . 176.39(19) n
C8A C9 C9A C4A . -1.5(3) n
O9 C9 C9A C1 . -2.3(3) n
C8A C9 C9A C1 . 179.81(17) n
C9A C4A C10 C10A . -7.9(2) n
C4 C4A C10 C10A . 174.35(17) n
C9A C4A C10 C11 . 119.38(18) n
C4 C4A C10 C11 . -58.3(2) n
C9A C4A C10 N . -123.15(18) n
C4 C4A C10 N . 59.1(2) n
O1 N C10 C4A . -117.6(2) n
O2 N C10 C4A . 63.0(2) n
O1 N C10 C10A . 120.46(19) n
O2 N C10 C10A . -59.0(2) n
O1 N C10 C11 . 1.4(2) y
O2 N C10 C11 . -178.02(18) y
C6 C5 C10A C8A . 0.1(3) n
C6 C5 C10A C10 . -178.34(19) n
C8 C8A C10A C5 . -1.3(3) n
C9 C8A C10A C5 . 176.49(17) n
C8 C8A C10A C10 . 177.10(17) n
C9 C8A C10A C10 . -5.1(3) n
C4A C10 C10A C5 . -173.55(17) n
C11 C10 C10A C5 . 59.3(2) n
N C10 C10A C5 . -58.1(2) n
C4A C10 C10A C8A . 8.1(2) n
C11 C10 C10A C8A . -119.13(18) n
N C10 C10A C8A . 123.48(17) n
C4A C10 C11 C12 . -63.0(2) n
C10A C10 C11 C12 . 66.42(19) n
N C10 C11 C12 . -178.46(15) n
C10 C11 C12 C12 3_556 178.83(18) n
